data_7061424
loop_
_publ_author_name
'Li, Jiulong'
'Li, Chang'
'Ji, Xu'
'Sun, Qin'
'Li, Zhi'
'Liu, He'
'Zhou, Lina'
'Jing, Dingding'
'Gong, Junbo'
'Chen, Wei'

_publ_section_title
;
 Combined virtual and experimental screening of multicomponent crystals of
 2,4-dichlorophenoxyacetic acid
;
_journal_issue 18
_journal_name_full 'New Journal of Chemistry'
_journal_page_first 8708
_journal_page_last 8719
_journal_paper_doi 10.1039/D2NJ00536K
_journal_volume 46
_journal_year 2022
_chemical_formula_moiety '0.667(C8 H5 Cl2 O3), 0.333(C4 H12 N2)'
_chemical_formula_sum 'C6.67 H7.33 Cl1.33 N0.67 O2'
_chemical_formula_weight 176.06
_chemical_name_systematic 'hemikis(Piperazine-1,4-diium) 2,4-Dichlorophenoxyacetate'
_space_group_crystal_system triclinic
_space_group_IT_number 2
_space_group_name_Hall '-P 1'
_space_group_name_H-M_alt 'P -1'
_atom_sites_solution_hydrogens mixed
_atom_sites_solution_primary dual
_audit_creation_date 2021-03-15
_audit_creation_method
;
Olex2 1.3
(compiled 2020.07.31 svn.rc2a77460 for OlexSys, GUI svn.r6145)
;
_audit_update_record
;
2021-08-30 deposited with the CCDC.	2022-03-23 downloaded from the CCDC.
;
_cell_angle_alpha 72.950(5)
_cell_angle_beta 86.714(4)
_cell_angle_gamma 81.523(4)
_cell_formula_units_Z 6
_cell_length_a 7.5987(3)
_cell_length_b 11.3397(6)
_cell_length_c 13.6470(7)
_cell_measurement_reflns_used 9065
_cell_measurement_temperature 293(2)
_cell_measurement_theta_max 33.0500
_cell_measurement_theta_min 1.8800
_cell_volume 1111.83(10)
_computing_cell_refinement 'CrysAlisPro 1.171.39.46 (Rigaku OD, 2018)'
_computing_data_collection 'CrysAlisPro 1.171.39.46 (Rigaku OD, 2018)'
_computing_data_reduction 'CrysAlisPro 1.171.39.46 (Rigaku OD, 2018)'
_computing_molecular_graphics 'Olex2 1.3 (Dolomanov et al., 2009)'
_computing_publication_material 'Olex2 1.3 (Dolomanov et al., 2009)'
_computing_structure_refinement 'SHELXL 2018/3 (Sheldrick, 2015)'
_computing_structure_solution 'SHELXT 2018/2 (Sheldrick, 2018)'
_diffrn_ambient_temperature 293(2)
_diffrn_detector 'CCD plate'
_diffrn_measured_fraction_theta_full 1.000
_diffrn_measured_fraction_theta_max 0.899
_diffrn_measurement_details
;
List of Runs (angles in degrees, time in seconds):

  # Type    Start    End  Width  t~exp~   \w     \q     \k     \f   Frames
#--------------------------------------------------------------------------
  1  \w   -115.00  65.00   1.00    3.00    --  -25.00  45.00   0.00  180
  2  \w   -115.00  65.00   1.00    3.00    --  -25.00  45.00  90.00  180
  3  \w   -115.00  65.00   1.00    3.00    --  -25.00  45.00 180.00  180
;
_diffrn_measurement_device 'abstract diffractometer'
_diffrn_measurement_device_type 'dtrek-CrysAlisPro-abstract goniometer imported rigaku-d*trek images'
_diffrn_measurement_method '\w scans'
_diffrn_orient_matrix_type 'CrysAlisPro convention (1999,Acta A55,543-557)'
_diffrn_orient_matrix_UB_11 0.0224111000
_diffrn_orient_matrix_UB_12 -0.0655146000
_diffrn_orient_matrix_UB_13 0.0113897000
_diffrn_orient_matrix_UB_21 0.0212499000
_diffrn_orient_matrix_UB_22 -0.0033061000
_diffrn_orient_matrix_UB_23 0.0507577000
_diffrn_orient_matrix_UB_31 -0.0891908000
_diffrn_orient_matrix_UB_32 -0.0076856000
_diffrn_orient_matrix_UB_33 0.0158133000
_diffrn_radiation_monochromator graphite
_diffrn_radiation_probe x-ray
_diffrn_radiation_type 'Mo K\a'
_diffrn_radiation_wavelength 0.71073
_diffrn_reflns_av_R_equivalents 0.0397
_diffrn_reflns_av_unetI/netI 0.0573
_diffrn_reflns_Laue_measured_fraction_full 1.000
_diffrn_reflns_Laue_measured_fraction_max 0.899
_diffrn_reflns_limit_h_max 11
_diffrn_reflns_limit_h_min -10
_diffrn_reflns_limit_k_max 17
_diffrn_reflns_limit_k_min -16
_diffrn_reflns_limit_l_max 20
_diffrn_reflns_limit_l_min -20
_diffrn_reflns_number 16943
_diffrn_reflns_point_group_measured_fraction_full 1.000
_diffrn_reflns_point_group_measured_fraction_max 0.899
_diffrn_reflns_theta_full 25.242
_diffrn_reflns_theta_max 32.869
_diffrn_reflns_theta_min 1.896
_diffrn_source 'fine-focus sealed X-ray tube'
_diffrn_source_type 'Enhance (Mo) X-ray Source'
_exptl_absorpt_coefficient_mu 0.574
_exptl_absorpt_correction_T_max 1.00000
_exptl_absorpt_correction_T_min 0.75275
_exptl_absorpt_correction_type multi-scan
_exptl_absorpt_process_details
;
CrysAlisPro 1.171.39.46 (Rigaku Oxford Diffraction, 2018)
Empirical absorption correction using spherical harmonics,
 implemented in SCALE3 ABSPACK scaling algorithm.
;
_exptl_crystal_colour colorless
_exptl_crystal_density_diffrn 1.578
_exptl_crystal_description neddle
_exptl_crystal_F_000 544
_exptl_crystal_recrystallization_method 'Re-crystallisation from solvent: ethanol'
_refine_diff_density_max 0.411
_refine_diff_density_min -0.593
_refine_diff_density_rms 0.083
_refine_ls_extinction_method none
_refine_ls_goodness_of_fit_ref 1.029
_refine_ls_hydrogen_treatment mixed
_refine_ls_matrix_type full
_refine_ls_number_parameters 305
_refine_ls_number_reflns 7470
_refine_ls_number_restraints 0
_refine_ls_restrained_S_all 1.029
_refine_ls_R_factor_all 0.0672
_refine_ls_R_factor_gt 0.0456
_refine_ls_shift/su_max 0.001
_refine_ls_shift/su_mean 0.000
_refine_ls_structure_factor_coef Fsqd
_refine_ls_weighting_details 'w=1/[\s^2^(Fo^2^)+(0.0441P)^2^+0.2485P] where P=(Fo^2^+2Fc^2^)/3'
_refine_ls_weighting_scheme calc
_refine_ls_wR_factor_gt 0.0983
_refine_ls_wR_factor_ref 0.1100
_reflns_Friedel_coverage 0.000
_reflns_number_gt 5613
_reflns_number_total 7470
_reflns_threshold_expression 'I > 2\s(I)'
_cod_data_source_file d2nj00536k2.cif
_cod_data_source_block r20210315b
_cod_depositor_comments 'Adding full bibliography for 7061422--7061427.cif.'
_cod_database_code 7061424
_shelx_shelxl_version_number 2018/3
_chemical_oxdiff_formula 'C11 H10 N O'
_shelx_space_group_comment
;
The symmetry employed for this shelxl refinement is uniquely defined
by the following loop, which should always be used as a source of
symmetry information in preference to the above space-group names.
They are only intended as comments.
;
_reflns_odcompleteness_completeness 99.85
_reflns_odcompleteness_iscentric 1
_reflns_odcompleteness_theta 26.32
_olex2_refinement_description
;
1. Fixed Uiso
 At 1.2 times of:
  All C(H) groups, All C(H,H) groups
2.a Secondary CH2 refined with riding coordinates:
 C00J(H00A,H00B), C00K(H00C,H00D), C00L(H00J,H00K), C00M(H00L,H00M), C00P(H00O,
 H00P), C00R(H00Q,H00R)
2.b Aromatic/amide H refined with riding coordinates:
 C00E(H00E), C00N(H00N), C00S(H00S), C00T(H00T), C00U(H00U), C00W(H00W)
;
_olex2_submission_special_instructions 'No special instructions were received'
_oxdiff_exptl_absorpt_empirical_details
;
Empirical correction (ABSPACK) includes:
- Absorption correction using spherical harmonics
- Frame scaling
- Detector area scaling
;
_oxdiff_exptl_absorpt_empirical_full_max 2.113
_oxdiff_exptl_absorpt_empirical_full_min 0.712

loop_
_space_group_symop_operation_xyz
'x, y, z'
'-x, -y, -z'

loop_
_atom_site_label
_atom_site_type_symbol
_atom_site_fract_x
_atom_site_fract_y
_atom_site_fract_z
_atom_site_U_iso_or_equiv
_atom_site_adp_type
_atom_site_occupancy
_atom_site_site_symmetry_order
_atom_site_calc_flag
_atom_site_refinement_flags_posn
_atom_site_refinement_flags_adp
_atom_site_refinement_flags_occupancy
_atom_site_disorder_assembly
_atom_site_disorder_group
Cl1 Cl -0.29649(7) 0.22949(4) 0.84167(3) 0.02773(12) Uani 1 1 d . . . . .
Cl2 Cl -0.28399(7) 0.46614(5) 1.13018(4) 0.03190(12) Uani 1 1 d . . . . .
O1 O 0.23769(16) 0.46160(11) 0.58109(10) 0.0227(3) Uani 1 1 d . . . . .
O2 O 0.04969(16) 0.61653(11) 0.61164(10) 0.0204(3) Uani 1 1 d . . . . .
O3 O -0.19895(15) 0.46361(11) 0.69902(9) 0.0173(2) Uani 1 1 d . . . . .
C1 C 0.0941(2) 0.50469(15) 0.61625(12) 0.0143(3) Uani 1 1 d . . . . .
C2 C -0.0314(2) 0.40996(15) 0.66630(13) 0.0172(3) Uani 1 1 d . . . . .
H7A H -0.053177 0.366043 0.617920 0.021 Uiso 1 1 calc R U . . .
H7B H 0.026747 0.349307 0.725179 0.021 Uiso 1 1 calc R U . . .
C3 C -0.2102(2) 0.46219(15) 0.80052(13) 0.0156(3) Uani 1 1 d . . . . .
C4 C -0.2614(2) 0.36024(16) 0.87557(13) 0.0183(3) Uani 1 1 d . . . . .
C5 C -0.2851(2) 0.36068(17) 0.97684(13) 0.0212(4) Uani 1 1 d . . . . .
H8 H -0.320415 0.292157 1.026326 0.025 Uiso 1 1 calc R U . . .
C6 C -0.2552(2) 0.46500(17) 1.00300(13) 0.0204(3) Uani 1 1 d . . . . .
C7 C -0.2024(3) 0.56723(17) 0.93017(14) 0.0239(4) Uani 1 1 d . . . . .
H9 H -0.181333 0.636454 0.948776 0.029 Uiso 1 1 calc R U . . .
C8 C -0.1811(2) 0.56541(16) 0.82923(14) 0.0218(4) Uani 1 1 d . . . . .
H10 H -0.146830 0.634405 0.779854 0.026 Uiso 1 1 calc R U . . .
Cl3 Cl 1.53014(5) 0.12482(4) 0.21924(3) 0.01828(9) Uani 1 1 d . . . . .
Cl4 Cl 1.23666(7) 0.13397(5) -0.13381(3) 0.02691(11) Uani 1 1 d . . . . .
O4 O 0.75623(15) 0.03446(11) 0.43091(9) 0.0165(2) Uani 1 1 d . . . . .
O5 O 0.95631(16) -0.09720(11) 0.37512(10) 0.0190(3) Uani 1 1 d . . . . .
O6 O 1.18321(15) 0.08575(11) 0.30695(9) 0.0157(2) Uani 1 1 d . . . . .
C13 C 0.9016(2) 0.00668(15) 0.38790(12) 0.0127(3) Uani 1 1 d . . . . .
C14 C 1.0141(2) 0.11314(15) 0.35309(12) 0.0144(3) Uani 1 1 d . . . . .
H11A H 0.945800 0.182390 0.304389 0.017 Uiso 1 1 calc R U . . .
H11B H 1.033913 0.140484 0.412080 0.017 Uiso 1 1 calc R U . . .
C15 C 1.1865(2) 0.09778(15) 0.20462(12) 0.0143(3) Uani 1 1 d . . . . .
C16 C 1.3498(2) 0.11181(15) 0.15329(12) 0.0147(3) Uani 1 1 d . . . . .
C17 C 1.3673(2) 0.12147(15) 0.04978(13) 0.0166(3) Uani 1 1 d . . . . .
H12 H 1.477676 0.127508 0.016946 0.020 Uiso 1 1 calc R U . . .
C18 C 1.2183(2) 0.12202(16) -0.00407(13) 0.0176(3) Uani 1 1 d . . . . .
C19 C 1.0543(2) 0.11167(16) 0.04435(13) 0.0189(3) Uani 1 1 d . . . . .
H13 H 0.954528 0.113705 0.007126 0.023 Uiso 1 1 calc R U . . .
C20 C 1.0388(2) 0.09824(16) 0.14866(13) 0.0177(3) Uani 1 1 d . . . . .
H14 H 0.928823 0.089457 0.181519 0.021 Uiso 1 1 calc R U . . .
N1 N 0.32284(19) 0.23534(13) 0.55367(11) 0.0148(3) Uani 1 1 d . . . . .
H1A H 0.283(3) 0.319(2) 0.5653(18) 0.039(7) Uiso 1 1 d . . . . .
H1B H 0.239(3) 0.193(2) 0.5762(17) 0.030(6) Uiso 1 1 d . . . . .
N2 N 0.67239(19) 0.25932(13) 0.46695(11) 0.0148(3) Uani 1 1 d . . . . .
H2A H 0.708(3) 0.177(2) 0.4594(17) 0.031(6) Uiso 1 1 d . . . . .
H2B H 0.769(3) 0.300(2) 0.4464(19) 0.046(7) Uiso 1 1 d . . . . .
C9 C 0.6384(2) 0.24647(16) 0.57763(13) 0.0162(3) Uani 1 1 d . . . . .
H4A H 0.611242 0.328259 0.588088 0.019 Uiso 1 1 calc R U . . .
H4B H 0.743795 0.203447 0.616389 0.019 Uiso 1 1 calc R U . . .
C10 C 0.4835(2) 0.17373(16) 0.61482(13) 0.0172(3) Uani 1 1 d . . . . .
H3A H 0.458475 0.167905 0.686464 0.021 Uiso 1 1 calc R U . . .
H3B H 0.514616 0.089936 0.609014 0.021 Uiso 1 1 calc R U . . .
C11 C 0.3581(2) 0.24943(15) 0.44264(13) 0.0164(3) Uani 1 1 d . . . . .
H6A H 0.385747 0.167894 0.431732 0.020 Uiso 1 1 calc R U . . .
H6B H 0.252809 0.292446 0.403841 0.020 Uiso 1 1 calc R U . . .
C12 C 0.5122(2) 0.32230(15) 0.40565(13) 0.0166(3) Uani 1 1 d . . . . .
H5A H 0.537068 0.328783 0.333893 0.020 Uiso 1 1 calc R U . . .
H5B H 0.481359 0.405818 0.412132 0.020 Uiso 1 1 calc R U . . .

loop_
_atom_site_aniso_label
_atom_site_aniso_U_11
_atom_site_aniso_U_22
_atom_site_aniso_U_33
_atom_site_aniso_U_23
_atom_site_aniso_U_13
_atom_site_aniso_U_12
Cl1 0.0396(3) 0.0260(2) 0.0208(2) -0.00488(17) 0.00226(19) -0.0195(2)
Cl2 0.0312(3) 0.0466(3) 0.0205(2) -0.0142(2) 0.00312(19) -0.0055(2)
O1 0.0166(6) 0.0182(6) 0.0364(8) -0.0136(5) 0.0096(5) -0.0044(5)
O2 0.0152(6) 0.0136(6) 0.0335(7) -0.0082(5) 0.0084(5) -0.0052(4)
O3 0.0116(6) 0.0227(6) 0.0158(6) -0.0028(5) 0.0026(4) -0.0035(5)
C1 0.0127(8) 0.0143(7) 0.0170(7) -0.0053(6) -0.0003(6) -0.0041(6)
C2 0.0164(8) 0.0147(7) 0.0200(8) -0.0043(6) 0.0064(6) -0.0046(6)
C3 0.0101(8) 0.0181(8) 0.0166(8) -0.0023(6) 0.0010(6) -0.0012(6)
C4 0.0148(8) 0.0205(8) 0.0199(8) -0.0045(6) 0.0008(6) -0.0064(6)
C5 0.0188(9) 0.0243(9) 0.0185(8) -0.0018(7) 0.0029(7) -0.0065(7)
C6 0.0158(8) 0.0271(9) 0.0181(8) -0.0079(7) 0.0010(6) 0.0002(7)
C7 0.0278(10) 0.0179(8) 0.0261(9) -0.0073(7) -0.0007(8) -0.0016(7)
C8 0.0222(9) 0.0161(8) 0.0244(9) -0.0018(7) 0.0018(7) -0.0034(7)
Cl3 0.01225(19) 0.0247(2) 0.0188(2) -0.00597(15) 0.00067(14) -0.00651(15)
Cl4 0.0284(3) 0.0392(3) 0.0152(2) -0.01090(18) 0.00258(17) -0.0062(2)
O4 0.0115(6) 0.0176(6) 0.0217(6) -0.0080(5) 0.0049(5) -0.0037(4)
O5 0.0156(6) 0.0151(5) 0.0283(7) -0.0093(5) 0.0070(5) -0.0045(5)
O6 0.0105(6) 0.0238(6) 0.0141(5) -0.0060(5) 0.0029(4) -0.0060(5)
C13 0.0115(7) 0.0146(7) 0.0122(7) -0.0031(5) 0.0000(6) -0.0038(6)
C14 0.0150(8) 0.0158(7) 0.0141(7) -0.0057(6) 0.0033(6) -0.0054(6)
C15 0.0144(8) 0.0143(7) 0.0149(7) -0.0048(6) 0.0014(6) -0.0040(6)
C16 0.0133(8) 0.0139(7) 0.0176(8) -0.0051(6) 0.0006(6) -0.0034(6)
C17 0.0146(8) 0.0174(7) 0.0175(8) -0.0048(6) 0.0041(6) -0.0031(6)
C18 0.0223(9) 0.0172(8) 0.0144(8) -0.0064(6) 0.0013(6) -0.0027(6)
C19 0.0162(8) 0.0238(8) 0.0180(8) -0.0079(7) -0.0022(6) -0.0024(7)
C20 0.0124(8) 0.0222(8) 0.0204(8) -0.0088(7) 0.0025(6) -0.0043(6)
N1 0.0096(7) 0.0142(6) 0.0226(7) -0.0079(5) 0.0050(5) -0.0046(5)
N2 0.0097(7) 0.0151(6) 0.0217(7) -0.0082(5) 0.0047(5) -0.0039(5)
C9 0.0129(8) 0.0182(8) 0.0183(8) -0.0063(6) 0.0007(6) -0.0034(6)
C10 0.0157(8) 0.0186(8) 0.0169(8) -0.0043(6) 0.0007(6) -0.0033(6)
C11 0.0144(8) 0.0168(7) 0.0190(8) -0.0052(6) -0.0016(6) -0.0051(6)
C12 0.0157(8) 0.0156(7) 0.0182(8) -0.0034(6) 0.0012(6) -0.0050(6)

loop_
_atom_type_symbol
_atom_type_description
_atom_type_scat_dispersion_real
_atom_type_scat_dispersion_imag
_atom_type_scat_source
C C 0.0033 0.0016 'International Tables Vol C Tables 4.2.6.8 and 6.1.1.4'
H H 0.0000 0.0000 'International Tables Vol C Tables 4.2.6.8 and 6.1.1.4'
Cl Cl 0.1484 0.1585 'International Tables Vol C Tables 4.2.6.8 and 6.1.1.4'
N N 0.0061 0.0033 'International Tables Vol C Tables 4.2.6.8 and 6.1.1.4'
O O 0.0106 0.0060 'International Tables Vol C Tables 4.2.6.8 and 6.1.1.4'

loop_
_geom_angle_atom_site_label_1
_geom_angle_atom_site_label_2
_geom_angle_atom_site_label_3
_geom_angle
_geom_angle_site_symmetry_1
_geom_angle_site_symmetry_3
_geom_angle_publ_flag
C3 O3 C2 115.61(13) . . ?
O1 C1 C2 115.49(14) . . ?
O2 C1 O1 124.73(15) . . ?
O2 C1 C2 119.77(14) . . ?
O3 C2 C1 113.96(13) . . ?
O3 C2 H7A 108.8 . . ?
O3 C2 H7B 108.8 . . ?
C1 C2 H7A 108.8 . . ?
C1 C2 H7B 108.8 . . ?
H7A C2 H7B 107.7 . . ?
O3 C3 C4 120.63(15) . . ?
O3 C3 C8 120.77(15) . . ?
C8 C3 C4 118.49(16) . . ?
C3 C4 Cl1 119.31(13) . . ?
C5 C4 Cl1 119.32(13) . . ?
C5 C4 C3 121.38(16) . . ?
C4 C5 H8 120.6 . . ?
C6 C5 C4 118.75(16) . . ?
C6 C5 H8 120.6 . . ?
C5 C6 Cl2 119.05(14) . . ?
C7 C6 Cl2 119.82(14) . . ?
C7 C6 C5 121.13(16) . . ?
C6 C7 H9 120.4 . . ?
C6 C7 C8 119.23(17) . . ?
C8 C7 H9 120.4 . . ?
C3 C8 H10 119.5 . . ?
C7 C8 C3 121.02(16) . . ?
C7 C8 H10 119.5 . . ?
C15 O6 C14 117.23(12) . . ?
O4 C13 C14 113.74(13) . . ?
O5 C13 O4 125.50(15) . . ?
O5 C13 C14 120.75(14) . . ?
O6 C14 C13 116.24(13) . . ?
O6 C14 H11A 108.2 . . ?
O6 C14 H11B 108.2 . . ?
C13 C14 H11A 108.2 . . ?
C13 C14 H11B 108.2 . . ?
H11A C14 H11B 107.4 . . ?
O6 C15 C16 116.99(14) . . ?
O6 C15 C20 124.47(15) . . ?
C20 C15 C16 118.53(15) . . ?
C15 C16 Cl3 119.09(12) . . ?
C17 C16 Cl3 119.64(13) . . ?
C17 C16 C15 121.20(15) . . ?
C16 C17 H12 120.5 . . ?
C18 C17 C16 119.05(15) . . ?
C18 C17 H12 120.5 . . ?
C17 C18 Cl4 119.97(13) . . ?
C19 C18 Cl4 119.18(13) . . ?
C19 C18 C17 120.85(15) . . ?
C18 C19 H13 120.1 . . ?
C18 C19 C20 119.75(16) . . ?
C20 C19 H13 120.1 . . ?
C15 C20 H14 119.7 . . ?
C19 C20 C15 120.57(16) . . ?
C19 C20 H14 119.7 . . ?
H1A N1 H1B 105(2) . . ?
C10 N1 H1A 109.5(14) . . ?
C10 N1 H1B 108.7(16) . . ?
C10 N1 C11 111.00(13) . . ?
C11 N1 H1A 110.5(14) . . ?
C11 N1 H1B 111.5(15) . . ?
H2A N2 H2B 105(2) . . ?
C9 N2 H2A 108.1(13) . . ?
C9 N2 H2B 108.5(16) . . ?
C12 N2 H2A 110.8(14) . . ?
C12 N2 H2B 112.7(16) . . ?
C12 N2 C9 111.15(13) . . ?
N2 C9 H4A 109.8 . . ?
N2 C9 H4B 109.8 . . ?
N2 C9 C10 109.48(13) . . ?
H4A C9 H4B 108.2 . . ?
C10 C9 H4A 109.8 . . ?
C10 C9 H4B 109.8 . . ?
N1 C10 C9 110.62(14) . . ?
N1 C10 H3A 109.5 . . ?
N1 C10 H3B 109.5 . . ?
C9 C10 H3A 109.5 . . ?
C9 C10 H3B 109.5 . . ?
H3B C10 H3A 108.1 . . ?
N1 C11 H6A 109.7 . . ?
N1 C11 H6B 109.7 . . ?
N1 C11 C12 110.04(13) . . ?
H6B C11 H6A 108.2 . . ?
C12 C11 H6A 109.7 . . ?
C12 C11 H6B 109.7 . . ?
N2 C12 C11 110.01(13) . . ?
N2 C12 H5A 109.7 . . ?
N2 C12 H5B 109.7 . . ?
C11 C12 H5A 109.7 . . ?
C11 C12 H5B 109.7 . . ?
H5A C12 H5B 108.2 . . ?

loop_
_geom_bond_atom_site_label_1
_geom_bond_atom_site_label_2
_geom_bond_distance
_geom_bond_site_symmetry_2
_geom_bond_publ_flag
Cl1 C4 1.7367(18) . ?
Cl2 C6 1.7404(18) . ?
O1 C1 1.2570(19) . ?
O2 C1 1.2472(19) . ?
O3 C2 1.434(2) . ?
O3 C3 1.378(2) . ?
C1 C2 1.525(2) . ?
C2 H7A 0.9700 . ?
C2 H7B 0.9700 . ?
C3 C4 1.389(2) . ?
C3 C8 1.388(2) . ?
C5 C4 1.385(2) . ?
C5 H8 0.9300 . ?
C5 C6 1.384(3) . ?
C6 C7 1.382(3) . ?
C7 H9 0.9300 . ?
C8 C7 1.383(3) . ?
C8 H10 0.9300 . ?
Cl3 C16 1.7289(17) . ?
Cl4 C18 1.7346(17) . ?
O4 C13 1.2629(19) . ?
O5 C13 1.2486(19) . ?
O6 C14 1.4314(19) . ?
O6 C15 1.3620(19) . ?
C13 C14 1.528(2) . ?
C14 H11A 0.9700 . ?
C14 H11B 0.9700 . ?
C15 C20 1.392(2) . ?
C16 C15 1.396(2) . ?
C17 C16 1.385(2) . ?
C17 H12 0.9300 . ?
C17 C18 1.383(2) . ?
C18 C19 1.381(2) . ?
C19 H13 0.9300 . ?
C19 C20 1.387(2) . ?
C20 H14 0.9300 . ?
N1 H1A 1.00(2) . ?
N1 H1B 0.84(2) . ?
N1 C10 1.483(2) . ?
N1 C11 1.489(2) . ?
N2 H2A 0.96(2) . ?
N2 H2B 0.91(3) . ?
N2 C9 1.486(2) . ?
N2 C12 1.484(2) . ?
C9 H4A 0.9700 . ?
C9 H4B 0.9700 . ?
C9 C10 1.515(2) . ?
C10 H3A 0.9700 . ?
C10 H3B 0.9700 . ?
C11 H6A 0.9700 . ?
C11 H6B 0.9700 . ?
C11 C12 1.510(2) . ?
C12 H5A 0.9700 . ?
C12 H5B 0.9700 . ?

loop_
_geom_torsion_atom_site_label_1
_geom_torsion_atom_site_label_2
_geom_torsion_atom_site_label_3
_geom_torsion_atom_site_label_4
_geom_torsion
_geom_torsion_site_symmetry_1
_geom_torsion_site_symmetry_2
_geom_torsion_site_symmetry_3
_geom_torsion_site_symmetry_4
_geom_torsion_publ_flag
Cl2 C6 C7 C8 -179.59(15) . . . . ?
O1 C1 C2 O3 -175.83(14) . . . . ?
O2 C1 C2 O3 3.5(2) . . . . ?
O3 C3 C4 Cl1 4.5(2) . . . . ?
O3 C3 C4 C5 -175.55(15) . . . . ?
O3 C3 C8 C7 176.18(16) . . . . ?
C2 O3 C3 C4 -87.77(18) . . . . ?
C2 O3 C3 C8 96.18(18) . . . . ?
C3 O3 C2 C1 -95.73(17) . . . . ?
C3 C8 C7 C6 -0.7(3) . . . . ?
C4 C3 C8 C7 0.0(3) . . . . ?
C4 C5 C6 Cl2 -179.80(13) . . . . ?
C4 C5 C6 C7 -0.1(3) . . . . ?
C5 C6 C7 C8 0.8(3) . . . . ?
C6 C5 C4 Cl1 179.44(14) . . . . ?
C6 C5 C4 C3 -0.5(3) . . . . ?
C8 C3 C4 Cl1 -179.39(14) . . . . ?
C8 C3 C4 C5 0.6(3) . . . . ?
Cl3 C16 C15 O6 -4.8(2) . . . . ?
Cl3 C16 C15 C20 174.51(13) . . . . ?
Cl4 C18 C19 C20 178.04(13) . . . . ?
O4 C13 C14 O6 177.93(13) . . . . ?
O5 C13 C14 O6 -0.6(2) . . . . ?
O6 C15 C20 C19 179.64(15) . . . . ?
C14 O6 C15 C16 159.48(14) . . . . ?
C14 O6 C15 C20 -19.8(2) . . . . ?
C15 O6 C14 C13 85.42(17) . . . . ?
C16 C15 C20 C19 0.3(3) . . . . ?
C16 C17 C18 Cl4 -179.97(12) . . . . ?
C16 C17 C18 C19 -0.7(3) . . . . ?
C17 C16 C15 O6 178.32(14) . . . . ?
C17 C16 C15 C20 -2.3(2) . . . . ?
C17 C18 C19 C20 -1.2(3) . . . . ?
C18 C17 C16 Cl3 -174.30(13) . . . . ?
C18 C17 C16 C15 2.5(2) . . . . ?
C18 C19 C20 C15 1.4(3) . . . . ?
N1 C11 C12 N2 57.43(17) . . . . ?
N2 C9 C10 N1 -57.13(17) . . . . ?
C9 N2 C12 C11 -58.68(17) . . . . ?
C10 N1 C11 C12 -57.34(17) . . . . ?
C11 N1 C10 C9 57.44(17) . . . . ?
C12 N2 C9 C10 58.13(17) . . . . ?
